data_1518519
loop_
_publ_author_name
'Yoshida, Takuya'
'Yasuda, Yuta'
'Nagashima, Eri'
'Arai, Hidekazu'
'Matsunaga, Satoshi'
'Nomiya, Kenji'

_publ_section_title
;
 Various Oxygen-Centered Phosphanegold(I) Cluster Cations Formed by
 Polyoxometalate (POM)-Mediated Clusterization: Effects of POMs and
 Phosphanes
;
_journal_issue 4
_journal_name_full Inorganics
_journal_page_first 660
_journal_paper_doi 10.3390/inorganics2040660
_journal_volume 2
_journal_year 2014
_chemical_formula_sum 'C144 H104 Au8 F24 Mo12 O46 P8 Si'
_chemical_formula_weight 6029.13
_chemical_name_systematic
; 
 ? 
;
_space_group_IT_number 2
_symmetry_cell_setting triclinic
_symmetry_space_group_name_Hall '-P 1'
_symmetry_space_group_name_H-M 'P -1'
_atom_sites_solution_hydrogens geom
_atom_sites_solution_primary direct
_atom_sites_solution_secondary difmap
_audit_creation_method SHELXL-97
_cell_angle_alpha 77.37(3)
_cell_angle_beta 75.89(3)
_cell_angle_gamma 80.58(3)
_cell_formula_units_Z 1
_cell_length_a 16.296(3)
_cell_length_b 16.357(3)
_cell_length_c 16.854(3)
_cell_measurement_reflns_used 12591
_cell_measurement_temperature 120
_cell_measurement_theta_max 27.4276
_cell_measurement_theta_min 3.0113
_cell_volume 4222.5(15)
_computing_cell_refinement 'CrystalClear (Rigaku Inc., 2008)'
_computing_data_collection 'CrystalClear (Rigaku Inc., 2008)'
_computing_data_reduction 'CrystalClear (Rigaku Inc., 2008)'
_computing_molecular_graphics 'Bruker SHELXTL'
_computing_publication_material 'Bruker SHELXTL'
_computing_structure_refinement 'SHELXL-97 (Sheldrick, 1997)'
_computing_structure_solution 'SHELXS-97 (Sheldrick, 1990)'
_diffrn_ambient_temperature 120
_diffrn_detector_area_resol_mean 28.5714
_diffrn_measured_fraction_theta_full 0.992
_diffrn_measured_fraction_theta_max 0.992
_diffrn_measurement_device_type 'Saturn724+ (4x4 bin mode)'
_diffrn_measurement_method dtprofit.ref
_diffrn_radiation_monochromator Confocal
_diffrn_radiation_source 'Rotating Anode'
_diffrn_radiation_type MoK\a
_diffrn_radiation_wavelength 0.71073
_diffrn_reflns_av_R_equivalents 0.0618
_diffrn_reflns_av_sigmaI/netI 0.0672
_diffrn_reflns_limit_h_max 21
_diffrn_reflns_limit_h_min -21
_diffrn_reflns_limit_k_max 21
_diffrn_reflns_limit_k_min -21
_diffrn_reflns_limit_l_max 21
_diffrn_reflns_limit_l_min -21
_diffrn_reflns_number 66434
_diffrn_reflns_theta_full 27.42
_diffrn_reflns_theta_max 27.42
_diffrn_reflns_theta_min 3.01
_exptl_absorpt_coefficient_mu 7.959
_exptl_absorpt_correction_T_max 0.7413
_exptl_absorpt_correction_T_min 0.6467
_exptl_absorpt_correction_type multi-scan
_exptl_crystal_colour yellow
_exptl_crystal_density_diffrn 2.371
_exptl_crystal_density_meas 0
_exptl_crystal_density_method 'not measured'
_exptl_crystal_description block
_exptl_crystal_F_000 2822
_exptl_crystal_size_max 0.06
_exptl_crystal_size_mid 0.06
_exptl_crystal_size_min 0.04
_refine_diff_density_max 5.729
_refine_diff_density_min -3.003
_refine_diff_density_rms 0.401
_refine_ls_extinction_method none
_refine_ls_goodness_of_fit_ref 1.066
_refine_ls_hydrogen_treatment mixed
_refine_ls_matrix_type full
_refine_ls_number_parameters 1133
_refine_ls_number_reflns 19089
_refine_ls_number_restraints 0
_refine_ls_restrained_S_all 1.066
_refine_ls_R_factor_all 0.1042
_refine_ls_R_factor_gt 0.0915
_refine_ls_shift/su_max 0.003
_refine_ls_shift/su_mean 0.000
_refine_ls_structure_factor_coef Fsqd
_refine_ls_weighting_details 'calc w=1/[\s^2^(Fo^2^)+(0.1259P)^2^+139.4615P] where P=(Fo^2^+2Fc^2^)/3'
_refine_ls_weighting_scheme calc
_refine_ls_wR_factor_gt 0.2380
_refine_ls_wR_factor_ref 0.2502
_reflns_number_gt 15951
_reflns_number_total 19089
_reflns_threshold_expression >2sigma(I)
_cod_data_source_file 2.cif
_cod_data_source_block ty002rp-1
_cod_depositor_comments
;
The following automatic conversions were performed:

'_symmetry_cell_setting' value 'Triclinic' changed to 'triclinic'
according to
/usr/data/users/saulius/crontab/automatic-downloads/current/MDPI/lib/dictionaries/cif_core.dic
dictionary named 'cif_core.dic' version 2.4.2 from
2011-04-26.

'_exptl_absorpt_correction_type' value 'Multi-scan'
changed to 'multi-scan' according to
/usr/data/users/saulius/crontab/automatic-downloads/current/MDPI/lib/dictionaries/cif_core.dic
dictionary named 'cif_core.dic' version 2.4.2 from 2011-04-26.

Automatic conversion script
Id: cif_fix_values 2935 2014-11-11 08:27:57Z andrius 
;
_cod_original_cell_volume 4222.3(15)
_cod_original_sg_symbol_H-M P-1
_cod_database_code 1518519

loop_
_symmetry_equiv_pos_as_xyz
'x, y, z'
'-x, -y, -z'

loop_
_atom_site_label
_atom_site_type_symbol
_atom_site_fract_x
_atom_site_fract_y
_atom_site_fract_z
_atom_site_U_iso_or_equiv
_atom_site_adp_type
_atom_site_occupancy
_atom_site_symmetry_multiplicity
_atom_site_calc_flag
_atom_site_refinement_flags
_atom_site_disorder_assembly
_atom_site_disorder_group
Au1 Au 0.75510(4) 0.24900(4) 0.23358(4) 0.02712(15) Uani 1 1 d . . .
Au2 Au 0.75076(4) 0.06682(4) 0.23421(4) 0.02579(15) Uani 1 1 d . . .
Au3 Au 0.75761(4) 0.24438(4) 0.05951(4) 0.02974(16) Uani 1 1 d . . .
Au4 Au 0.57974(4) 0.23074(4) 0.24058(4) 0.02732(15) Uani 1 1 d . . .
C1 C 0.9135(10) 0.3504(10) 0.2528(10) 0.030(3) Uani 1 1 d . . .
C2 C 0.9411(12) 0.4195(12) 0.2704(12) 0.041(4) Uani 1 1 d . . .
H2 H 0.9036 0.4558 0.3038 0.049 Uiso 1 1 calc R . .
C3 C 1.0260(11) 0.4331(14) 0.2371(13) 0.047(5) Uani 1 1 d . . .
C4 C 1.0820(13) 0.3860(14) 0.1883(12) 0.049(5) Uani 1 1 d . . .
H4 H 1.1392 0.3983 0.1673 0.059 Uiso 1 1 calc R . .
C5 C 1.0534(12) 0.3177(14) 0.1690(13) 0.046(4) Uani 1 1 d . . .
H5 H 1.0911 0.2829 0.1342 0.055 Uiso 1 1 calc R . .
C6 C 0.9690(12) 0.3015(13) 0.2015(12) 0.041(4) Uani 1 1 d . . .
H6 H 0.9496 0.2557 0.1878 0.049 Uiso 1 1 calc R . .
C7 C 0.8223(9) 0.2549(9) 0.4029(9) 0.024(3) Uani 1 1 d . . .
C8 C 0.8998(10) 0.2377(10) 0.4250(10) 0.030(3) Uani 1 1 d . . .
H8 H 0.9474 0.2639 0.3905 0.036 Uiso 1 1 calc R . .
C9 C 0.9084(10) 0.1814(10) 0.4985(10) 0.032(3) Uani 1 1 d . . .
C10 C 0.8407(12) 0.1416(11) 0.5484(11) 0.037(4) Uani 1 1 d . . .
H10 H 0.8478 0.1010 0.5968 0.045 Uiso 1 1 calc R . .
C11 C 0.7637(12) 0.1614(11) 0.5273(12) 0.041(4) Uani 1 1 d . . .
H11 H 0.7162 0.1365 0.5637 0.050 Uiso 1 1 calc R . .
C12 C 0.7512(10) 0.2164(11) 0.4545(10) 0.033(4) Uani 1 1 d . . .
H12 H 0.6971 0.2278 0.4401 0.040 Uiso 1 1 calc R . .
C13 C 0.7406(9) 0.4183(9) 0.3213(10) 0.027(3) Uani 1 1 d . . .
C14 C 0.7331(11) 0.4471(11) 0.3965(11) 0.038(4) Uani 1 1 d . . .
H14 H 0.7600 0.4154 0.4395 0.045 Uiso 1 1 calc R . .
C15 C 0.6838(12) 0.5251(12) 0.4041(10) 0.037(4) Uani 1 1 d . . .
C16 C 0.6416(11) 0.5694(12) 0.3440(11) 0.039(4) Uani 1 1 d . . .
H16 H 0.6077 0.6212 0.3519 0.046 Uiso 1 1 calc R . .
C17 C 0.6481(13) 0.5396(12) 0.2726(12) 0.043(4) Uani 1 1 d . . .
H17 H 0.6201 0.5714 0.2304 0.052 Uiso 1 1 calc R . .
C18 C 0.6959(10) 0.4625(11) 0.2621(11) 0.034(4) Uani 1 1 d . . .
H18 H 0.6979 0.4401 0.2141 0.041 Uiso 1 1 calc R . .
C19 C 0.8092(11) -0.1466(10) 0.2920(11) 0.034(4) Uani 1 1 d . . .
C20 C 0.8400(14) -0.2174(13) 0.3408(12) 0.047(5) Uani 1 1 d . . .
H20 H 0.8623 -0.2125 0.3865 0.057 Uiso 1 1 calc R . .
C21 C 0.8390(14) -0.2947(11) 0.3241(13) 0.045(5) Uani 1 1 d . . .
C22 C 0.8019(12) -0.3044(13) 0.2588(14) 0.047(5) Uani 1 1 d . . .
H22 H 0.7988 -0.3586 0.2487 0.056 Uiso 1 1 calc R . .
C23 C 0.7703(12) -0.2304(13) 0.2102(15) 0.050(5) Uani 1 1 d . . .
H23 H 0.7470 -0.2339 0.1647 0.060 Uiso 1 1 calc R . .
C24 C 0.7728(11) -0.1538(12) 0.2279(15) 0.048(5) Uani 1 1 d . . .
H24 H 0.7492 -0.1044 0.1958 0.058 Uiso 1 1 calc R . .
C25 C 0.9246(12) -0.0257(11) 0.2950(13) 0.040(4) Uani 1 1 d . . .
C26 C 0.9436(11) 0.0430(10) 0.3187(13) 0.040(4) Uani 1 1 d . . .
H26 H 0.9001 0.0773 0.3494 0.048 Uiso 1 1 calc R . .
C27 C 1.0270(12) 0.0616(13) 0.2973(15) 0.048(5) Uani 1 1 d . . .
C28 C 1.0912(12) 0.0173(12) 0.2519(14) 0.047(5) Uani 1 1 d . . .
H28 H 1.1464 0.0355 0.2333 0.057 Uiso 1 1 calc R . .
C29 C 1.0738(13) -0.0572(13) 0.2327(14) 0.050(5) Uani 1 1 d . . .
H29 H 1.1186 -0.0919 0.2039 0.060 Uiso 1 1 calc R . .
C30 C 0.9926(12) -0.0797(12) 0.2553(13) 0.043(4) Uani 1 1 d . . .
H30 H 0.9817 -0.1311 0.2444 0.052 Uiso 1 1 calc R . .
C31 C 0.7656(11) -0.0441(8) 0.4193(11) 0.032(3) Uani 1 1 d . . .
C32 C 0.8145(12) -0.0613(12) 0.4819(12) 0.040(4) Uani 1 1 d . A .
H32 H 0.8746 -0.0745 0.4681 0.048 Uiso 1 1 calc R . .
C33 C 0.7719(13) -0.0583(12) 0.5640(14) 0.047(5) Uani 1 1 d . . .
C34 C 0.6834(15) -0.0443(13) 0.5896(12) 0.049(5) Uani 1 1 d . A .
H34 H 0.6554 -0.0442 0.6461 0.059 Uiso 1 1 calc R . .
C35 C 0.6385(12) -0.0301(12) 0.5246(13) 0.043(4) Uani 1 1 d . . .
C36 C 0.6767(12) -0.0252(12) 0.4430(12) 0.039(4) Uani 1 1 d . A .
H36 H 0.6434 -0.0090 0.4019 0.047 Uiso 1 1 calc R . .
C37 C 0.7744(10) 0.4300(10) -0.0612(11) 0.033(3) Uani 1 1 d . . .
C38 C 0.7587(12) 0.4731(11) 0.0056(11) 0.038(4) Uani 1 1 d . . .
H38 H 0.7795 0.4472 0.0542 0.046 Uiso 1 1 calc R . .
C39 C 0.7143(11) 0.5509(11) 0.0018(12) 0.039(4) Uani 1 1 d . . .
C40 C 0.6841(11) 0.5940(13) -0.0680(15) 0.051(5) Uani 1 1 d . . .
H40 H 0.6525 0.6483 -0.0693 0.061 Uiso 1 1 calc R . .
C41 C 0.7024(11) 0.5536(12) -0.1359(14) 0.045(5) Uani 1 1 d . . .
H41 H 0.6841 0.5817 -0.1853 0.054 Uiso 1 1 calc R . .
C42 C 0.7455(11) 0.4754(10) -0.1333(12) 0.037(4) Uani 1 1 d . . .
H42 H 0.7568 0.4501 -0.1811 0.044 Uiso 1 1 calc R . .
C43 C 0.8311(13) 0.2956(11) -0.1510(11) 0.041(4) Uani 1 1 d . . .
C44 C 0.9037(14) 0.3067(12) -0.2164(13) 0.048(5) Uani 1 1 d . . .
H44 H 0.9534 0.3246 -0.2088 0.058 Uiso 1 1 calc R . .
C45 C 0.8991(16) 0.2901(16) -0.2924(13) 0.060(6) Uani 1 1 d . . .
C46 C 0.8260(17) 0.2699(14) -0.3102(15) 0.059(6) Uani 1 1 d . . .
H46 H 0.8238 0.2642 -0.3645 0.071 Uiso 1 1 calc R . .
C47 C 0.7554(16) 0.2585(11) -0.2419(12) 0.051(5) Uani 1 1 d . . .
H47 H 0.7047 0.2428 -0.2498 0.061 Uiso 1 1 calc R . .
C48 C 0.7593(14) 0.2698(10) -0.1640(12) 0.043(4) Uani 1 1 d . . .
H48 H 0.7120 0.2598 -0.1187 0.052 Uiso 1 1 calc R . .
C49 C 0.9394(13) 0.3256(13) -0.0468(11) 0.043(4) Uani 1 1 d . . .
C50 C 0.9701(11) 0.4036(14) -0.0650(12) 0.042(4) Uani 1 1 d . . .
H50 H 0.9356 0.4551 -0.0788 0.051 Uiso 1 1 calc R . .
C51 C 1.0554(14) 0.4006(15) -0.0614(13) 0.054(5) Uani 1 1 d . . .
C52 C 1.1077(13) 0.3247(16) -0.0461(13) 0.052(5) Uani 1 1 d . . .
H52 H 1.1663 0.3246 -0.0469 0.062 Uiso 1 1 calc R . .
C53 C 1.0732(15) 0.2515(18) -0.0301(17) 0.071(7) Uani 1 1 d . . .
H53 H 1.1074 0.1992 -0.0191 0.086 Uiso 1 1 calc R . .
C54 C 0.9871(16) 0.2530(19) -0.0298(17) 0.069(7) Uani 1 1 d . . .
H54 H 0.9626 0.2016 -0.0172 0.083 Uiso 1 1 calc R . .
C55 C 0.4923(10) 0.2905(12) 0.4212(10) 0.036(4) Uani 1 1 d . . .
C56 C 0.5280(11) 0.3516(13) 0.4458(11) 0.040(4) Uani 1 1 d . . .
H56 H 0.5402 0.4031 0.4089 0.049 Uiso 1 1 calc R . .
C57 C 0.5449(12) 0.3346(15) 0.5246(12) 0.048(5) Uani 1 1 d . . .
C58 C 0.5283(12) 0.2583(17) 0.5791(11) 0.054(6) Uani 1 1 d . . .
H58 H 0.5427 0.2463 0.6321 0.065 Uiso 1 1 calc R . .
C59 C 0.4918(18) 0.2027(14) 0.5558(14) 0.062(7) Uani 1 1 d . . .
H59 H 0.4777 0.1525 0.5942 0.075 Uiso 1 1 calc R . .
C60 C 0.4741(16) 0.2155(12) 0.4786(13) 0.053(5) Uani 1 1 d . . .
H60 H 0.4496 0.1739 0.4636 0.064 Uiso 1 1 calc R . .
C61 C 0.3671(10) 0.2753(11) 0.3308(11) 0.033(3) Uani 1 1 d . . .
C62 C 0.3017(12) 0.2962(11) 0.3956(11) 0.038(4) Uani 1 1 d . . .
H62 H 0.3141 0.3164 0.4397 0.046 Uiso 1 1 calc R . .
C63 C 0.2180(12) 0.2877(11) 0.3964(11) 0.039(4) Uani 1 1 d . . .
C64 C 0.1979(11) 0.2537(10) 0.3334(12) 0.037(4) Uani 1 1 d . . .
H64 H 0.1409 0.2466 0.3344 0.045 Uiso 1 1 calc R . .
C65 C 0.2651(12) 0.2312(12) 0.2704(12) 0.040(4) Uani 1 1 d . . .
H65 H 0.2540 0.2086 0.2272 0.048 Uiso 1 1 calc R . .
C66 C 0.3461(11) 0.2409(11) 0.2696(11) 0.035(4) Uani 1 1 d . . .
H66 H 0.3906 0.2239 0.2262 0.042 Uiso 1 1 calc R . .
C67 C 0.4665(10) 0.4112(10) 0.2689(11) 0.031(3) Uani 1 1 d . . .
C68 C 0.4227(11) 0.4775(12) 0.3127(13) 0.040(4) Uani 1 1 d . A .
H68 H 0.3986 0.4645 0.3707 0.048 Uiso 1 1 calc R . .
C69 C 0.4158(12) 0.5592(12) 0.2710(14) 0.045(4) Uani 1 1 d . . .
C70 C 0.4486(15) 0.5826(13) 0.1858(13) 0.053(6) Uani 1 1 d . A .
H70 H 0.4420 0.6396 0.1578 0.064 Uiso 1 1 calc R . .
C71 C 0.4909(12) 0.5190(12) 0.1441(11) 0.040(4) Uani 1 1 d . . .
C72 C 0.5030(11) 0.4342(12) 0.1829(11) 0.039(4) Uani 1 1 d . A .
H72 H 0.5349 0.3929 0.1520 0.046 Uiso 1 1 calc R . .
F1 F 1.0549(10) 0.5000(10) 0.2551(10) 0.078(5) Uani 1 1 d . . .
F2 F 0.9848(8) 0.1629(10) 0.5187(8) 0.066(4) Uani 1 1 d . . .
F3 F 0.6767(9) 0.5556(9) 0.4747(8) 0.065(4) Uani 1 1 d . . .
F4 F 0.8685(12) -0.3675(8) 0.3700(10) 0.078(4) Uani 1 1 d . . .
F5 F 1.0439(8) 0.1350(8) 0.3138(11) 0.070(4) Uani 1 1 d . . .
F6 F 0.8210(17) -0.0672(14) 0.6195(14) 0.052(7) Uani 0.49(2) 1 d P A 1
F7 F 0.6995(9) 0.5921(8) 0.0662(8) 0.062(3) Uani 1 1 d . . .
F8 F 0.9692(11) 0.3021(12) -0.3549(10) 0.088(5) Uani 1 1 d . . .
F9 F 1.0910(9) 0.4747(11) -0.0798(10) 0.077(4) Uani 1 1 d . . .
F10 F 0.5783(12) 0.3956(14) 0.5451(10) 0.102(7) Uani 1 1 d . . .
F11 F 0.1547(7) 0.3061(8) 0.4618(7) 0.050(3) Uani 1 1 d . . .
F12 F 0.3755(19) 0.6220(17) 0.3114(19) 0.066(8) Uani 0.49(2) 1 d P A 1
F6D F 0.5539(16) -0.0097(17) 0.5420(17) 0.067(9) Uani 0.51(2) 1 d P A 2
F12D F 0.5167(15) 0.5363(15) 0.0631(14) 0.050(6) Uani 0.51(2) 1 d P A 2
Mo1 Mo 0.52943(8) 0.19945(8) 0.02999(8) 0.0222(3) Uani 1 1 d . . .
Mo2 Mo 0.70452(9) 0.03762(9) 0.00982(8) 0.0292(3) Uani 1 1 d . . .
Mo3 Mo 0.53864(8) 0.01920(10) 0.19262(10) 0.0333(3) Uani 1 1 d . . .
Mo4 Mo 0.45628(9) 0.18363(9) -0.14752(12) 0.0401(4) Uani 1 1 d . . .
Mo5 Mo 0.65232(11) 0.05278(11) -0.18603(11) 0.0495(5) Uani 1 1 d . . .
Mo6 Mo 0.32023(9) 0.14725(8) 0.05381(8) 0.0303(3) Uani 1 1 d . . .
O1 O 0.6972(7) 0.1779(7) 0.1743(6) 0.028(2) Uani 1 1 d . . .
O2 O 0.5396(12) 0.2900(9) 0.0530(10) 0.073(6) Uani 1 1 d . . .
O3 O 0.7981(9) 0.0654(9) 0.0104(12) 0.062(5) Uani 1 1 d . . .
O4 O 0.5652(9) 0.0231(9) 0.2817(8) 0.048(3) Uani 1 1 d . . .
O5 O 0.4442(8) 0.2713(8) -0.2164(7) 0.041(3) Uani 1 1 d . . .
O6 O 0.7239(7) 0.0685(7) -0.2752(6) 0.031(2) Uani 1 1 d . . .
O7 O 0.2350(7) 0.2171(10) 0.0719(9) 0.048(4) Uani 1 1 d . . .
O8 O 0.6388(9) 0.1528(11) 0.0072(8) 0.066(5) Uani 1 1 d . . .
O9 O 0.6546(10) 0.0138(9) 0.1217(8) 0.058(4) Uani 1 1 d . . .
O10 O 0.5212(8) 0.1301(12) 0.1468(9) 0.065(5) Uani 1 1 d . . .
O11 O 0.5139(9) 0.2258(14) -0.0758(9) 0.078(6) Uani 1 1 d . . .
O12 O 0.7071(19) 0.0720(10) -0.1128(9) 0.109(10) Uani 1 1 d . . .
O13 O 0.7306(19) -0.0702(10) -0.0054(9) 0.107(10) Uani 1 1 d . . .
O14 O 0.4278(11) 0.0056(12) 0.220(2) 0.139(13) Uani 1 1 d . . .
O15 O 0.4029(10) 0.2021(14) 0.0694(9) 0.079(6) Uani 1 1 d . . .
O16 O 0.5803(9) 0.1497(13) -0.197(2) 0.152(15) Uani 1 1 d . . .
O17 O 0.3106(17) 0.0720(10) 0.1506(9) 0.093(8) Uani 1 1 d . . .
O18 O 0.3591(8) 0.1887(12) -0.0699(8) 0.058(4) Uani 1 1 d . . .
O19 O 0.4325(10) 0.1045(12) -0.194(2) 0.145(14) Uani 1 1 d . . .
O20 O 0.5482(11) 0.0511(14) 0.0390(11) 0.022(4) Uani 0.50 1 d P . .
O21 O 0.6039(11) -0.0151(11) -0.0368(10) 0.017(4) Uani 0.50 1 d P . .
O22 O 0.4881(11) -0.0424(12) 0.1043(13) 0.022(4) Uani 0.50 1 d P . .
O23 O 0.4670(11) 0.0966(12) -0.0046(12) 0.020(4) Uani 0.50 1 d P . .
O1S O 0.9166(7) 0.4218(7) 0.4899(6) 0.028(2) Uani 1 1 d . . .
O2S O 0.2076(7) 0.5145(6) 0.3745(7) 0.026(2) Uani 1 1 d . . .
P1 P 0.8091(3) 0.3205(2) 0.3029(2) 0.0259(8) Uani 1 1 d . . .
P2 P 0.8138(3) -0.0417(3) 0.3107(3) 0.0308(9) Uani 1 1 d . . .
P3 P 0.8268(3) 0.3240(3) -0.0524(3) 0.0330(9) Uani 1 1 d . . .
P4 P 0.4736(2) 0.3014(3) 0.3166(2) 0.0285(8) Uani 1 1 d . . .
Si1 Si 0.5000 0.0000 0.0000 0.0265(12) Uani 1 2 d S . .

loop_
_atom_site_aniso_label
_atom_site_aniso_U_11
_atom_site_aniso_U_22
_atom_site_aniso_U_33
_atom_site_aniso_U_23
_atom_site_aniso_U_13
_atom_site_aniso_U_12
Au1 0.0274(3) 0.0272(3) 0.0270(3) -0.0063(2) -0.0060(2) -0.0019(2)
Au2 0.0233(3) 0.0257(3) 0.0283(3) -0.0045(2) -0.0070(2) -0.0016(2)
Au3 0.0344(3) 0.0279(3) 0.0256(3) -0.0050(2) -0.0060(2) -0.0006(2)
Au4 0.0258(3) 0.0302(3) 0.0264(3) -0.0086(2) -0.0064(2) 0.0008(2)
C1 0.029(8) 0.030(8) 0.029(8) 0.003(6) -0.001(6) -0.014(6)
C2 0.041(10) 0.035(9) 0.043(10) -0.002(8) -0.005(8) -0.008(7)
C3 0.024(8) 0.064(13) 0.048(11) 0.006(9) -0.008(8) -0.017(8)
C4 0.036(10) 0.064(13) 0.038(10) 0.011(9) -0.003(8) -0.015(9)
C5 0.034(9) 0.055(12) 0.043(10) -0.007(9) 0.001(8) -0.005(8)
C6 0.038(9) 0.048(10) 0.038(9) -0.012(8) -0.006(8) -0.003(8)
C7 0.022(7) 0.028(7) 0.021(7) -0.007(6) 0.002(5) -0.004(6)
C8 0.024(7) 0.035(8) 0.032(8) -0.007(7) -0.003(6) -0.008(6)
C9 0.032(8) 0.033(8) 0.030(8) -0.002(6) -0.017(7) 0.011(6)
C10 0.046(10) 0.031(8) 0.032(9) -0.008(7) -0.004(7) 0.005(7)
C11 0.050(11) 0.028(8) 0.041(10) -0.008(7) 0.012(8) -0.023(8)
C12 0.021(7) 0.045(9) 0.030(8) 0.000(7) -0.003(6) -0.005(7)
C13 0.017(6) 0.022(7) 0.045(9) -0.018(6) -0.005(6) 0.000(5)
C14 0.039(9) 0.040(9) 0.029(8) 0.001(7) -0.005(7) -0.006(7)
C15 0.047(10) 0.044(10) 0.020(7) -0.017(7) 0.003(7) -0.006(8)
C16 0.029(8) 0.038(9) 0.043(10) -0.014(8) 0.001(7) 0.006(7)
C17 0.052(11) 0.037(9) 0.036(9) 0.005(8) -0.013(8) -0.001(8)
C18 0.023(7) 0.039(9) 0.039(9) -0.016(7) -0.001(7) 0.002(6)
C19 0.031(8) 0.025(7) 0.044(9) -0.007(7) -0.001(7) -0.007(6)
C20 0.062(13) 0.043(10) 0.038(10) 0.001(8) -0.019(9) -0.009(9)
C21 0.061(12) 0.027(8) 0.049(11) -0.011(8) -0.002(9) -0.019(8)
C22 0.035(9) 0.049(11) 0.062(13) -0.022(10) -0.009(9) -0.005(8)
C23 0.039(10) 0.048(11) 0.081(15) -0.031(11) -0.039(10) 0.009(8)
C24 0.024(8) 0.033(9) 0.081(15) -0.008(9) -0.006(9) 0.004(7)
C25 0.038(9) 0.028(8) 0.056(11) -0.010(8) -0.020(8) 0.006(7)
C26 0.034(9) 0.023(8) 0.065(12) -0.013(8) -0.008(8) -0.004(7)
C27 0.028(9) 0.045(11) 0.078(15) -0.020(10) -0.015(9) -0.007(8)
C28 0.036(10) 0.032(9) 0.067(13) 0.007(9) -0.014(9) 0.002(7)
C29 0.037(10) 0.043(11) 0.065(13) -0.012(10) -0.010(9) 0.008(8)
C30 0.041(10) 0.033(9) 0.053(11) -0.001(8) -0.015(9) 0.000(7)
C31 0.046(9) 0.008(6) 0.043(9) 0.000(6) -0.019(8) 0.002(6)
C32 0.038(9) 0.039(9) 0.046(10) -0.009(8) -0.017(8) 0.003(7)
C33 0.045(11) 0.031(9) 0.061(12) 0.008(8) -0.022(9) 0.002(8)
C34 0.075(14) 0.049(11) 0.027(9) -0.013(8) -0.012(9) -0.010(10)
C35 0.040(10) 0.039(10) 0.048(11) 0.000(8) -0.010(8) -0.012(8)
C36 0.041(10) 0.042(10) 0.040(10) -0.013(8) -0.012(8) -0.012(8)
C37 0.027(8) 0.026(8) 0.042(9) -0.007(7) -0.001(7) -0.004(6)
C38 0.047(10) 0.030(8) 0.036(9) -0.003(7) -0.008(8) -0.009(7)
C39 0.035(9) 0.035(9) 0.044(10) -0.014(8) 0.006(7) -0.010(7)
C40 0.020(8) 0.045(11) 0.080(15) -0.002(10) -0.001(9) -0.007(7)
C41 0.029(9) 0.045(10) 0.061(12) 0.005(9) -0.021(8) -0.010(8)
C42 0.032(8) 0.020(7) 0.052(11) 0.004(7) -0.006(8) -0.001(6)
C43 0.059(12) 0.029(8) 0.034(9) -0.003(7) -0.007(8) -0.013(8)
C44 0.055(12) 0.034(9) 0.050(11) -0.020(8) 0.001(9) 0.007(8)
C45 0.064(14) 0.064(14) 0.036(11) -0.016(10) 0.011(10) 0.013(11)
C46 0.082(17) 0.043(11) 0.048(12) -0.004(9) -0.006(11) -0.014(11)
C47 0.096(17) 0.026(9) 0.036(10) 0.001(7) -0.016(10) -0.026(10)
C48 0.075(14) 0.018(7) 0.036(9) 0.004(7) -0.012(9) -0.016(8)
C49 0.044(10) 0.056(11) 0.023(8) -0.007(8) -0.003(7) 0.009(9)
C50 0.031(9) 0.059(12) 0.042(10) -0.015(9) -0.009(8) -0.007(8)
C51 0.052(12) 0.059(13) 0.043(11) -0.006(10) 0.002(9) -0.008(10)
C52 0.032(10) 0.081(16) 0.046(11) -0.018(11) -0.012(8) -0.005(10)
C53 0.051(13) 0.079(18) 0.084(18) -0.010(14) -0.039(13) 0.021(12)
C54 0.052(14) 0.081(18) 0.080(18) -0.013(14) -0.031(13) 0.002(12)
C55 0.024(8) 0.054(11) 0.027(8) -0.016(7) -0.001(6) 0.010(7)
C56 0.036(9) 0.059(12) 0.030(9) -0.018(8) -0.001(7) -0.010(8)
C57 0.039(10) 0.078(15) 0.034(10) -0.024(10) -0.010(8) -0.005(10)
C58 0.028(9) 0.106(19) 0.022(8) -0.022(10) 0.005(7) 0.004(10)
C59 0.102(19) 0.046(12) 0.043(11) -0.006(9) -0.041(13) 0.016(12)
C60 0.087(17) 0.033(10) 0.043(11) -0.008(8) -0.013(11) -0.014(10)
C61 0.030(8) 0.035(8) 0.035(9) -0.018(7) -0.005(7) 0.004(7)
C62 0.044(10) 0.037(9) 0.035(9) -0.016(7) 0.002(7) -0.011(8)
C63 0.042(10) 0.033(9) 0.032(9) -0.005(7) 0.004(7) 0.000(7)
C64 0.037(9) 0.026(8) 0.053(11) -0.016(7) -0.011(8) -0.001(7)
C65 0.037(9) 0.047(10) 0.040(10) -0.016(8) -0.012(8) -0.002(8)
C66 0.031(8) 0.041(9) 0.031(8) -0.007(7) -0.006(7) -0.001(7)
C67 0.021(7) 0.033(8) 0.044(9) -0.016(7) -0.010(6) 0.002(6)
C68 0.035(9) 0.040(10) 0.048(10) -0.015(8) -0.011(8) 0.002(7)
C69 0.032(9) 0.040(10) 0.065(13) -0.012(9) -0.020(9) 0.007(8)
C70 0.079(15) 0.040(10) 0.054(12) 0.005(9) -0.039(11) -0.028(10)
C71 0.049(11) 0.040(10) 0.034(9) -0.002(7) -0.012(8) -0.011(8)
C72 0.029(8) 0.048(10) 0.038(9) -0.006(8) -0.007(7) -0.006(7)
F1 0.080(10) 0.085(11) 0.076(10) -0.012(8) -0.004(8) -0.057(9)
F2 0.044(7) 0.091(10) 0.056(8) 0.004(7) -0.020(6) -0.001(7)
F3 0.085(10) 0.065(8) 0.045(7) -0.029(6) -0.012(6) 0.019(7)
F4 0.127(14) 0.034(6) 0.077(10) -0.003(6) -0.039(9) -0.008(7)
F5 0.043(7) 0.050(7) 0.129(13) -0.040(8) -0.018(7) -0.012(6)
F6 0.080(17) 0.044(13) 0.051(14) -0.004(10) -0.051(13) -0.013(12)
F7 0.070(8) 0.056(8) 0.054(7) -0.028(6) 0.005(6) 0.001(6)
F8 0.088(11) 0.112(14) 0.061(9) -0.040(9) 0.011(8) -0.011(10)
F9 0.051(8) 0.094(11) 0.095(11) -0.013(9) -0.024(8) -0.027(8)
F10 0.112(14) 0.159(18) 0.059(9) -0.039(10) -0.003(9) -0.084(13)
F11 0.034(6) 0.062(7) 0.053(7) -0.022(6) 0.005(5) -0.008(5)
F12 0.074(19) 0.047(15) 0.08(2) -0.029(14) -0.012(15) -0.009(13)
F6D 0.049(14) 0.062(16) 0.075(18) -0.022(14) 0.030(13) -0.016(12)
F12D 0.054(14) 0.048(13) 0.039(12) 0.005(10) -0.007(10) 0.001(10)
Mo1 0.0243(6) 0.0204(6) 0.0239(6) -0.0060(5) -0.0070(5) -0.0029(4)
Mo2 0.0295(7) 0.0368(7) 0.0250(6) -0.0077(5) -0.0045(5) -0.0142(6)
Mo3 0.0222(6) 0.0408(8) 0.0465(8) -0.0279(7) -0.0117(6) 0.0018(5)
Mo4 0.0219(6) 0.0208(6) 0.0692(11) 0.0069(7) -0.0086(7) -0.0013(5)
Mo5 0.0480(9) 0.0387(8) 0.0546(10) -0.0286(8) 0.0327(8) -0.0240(7)
Mo6 0.0351(7) 0.0246(6) 0.0234(6) -0.0050(5) 0.0006(5) 0.0087(5)
O1 0.027(5) 0.028(5) 0.024(5) -0.002(4) -0.002(4) -0.002(4)
O2 0.098(13) 0.043(8) 0.070(10) -0.037(8) 0.047(9) -0.043(8)
O3 0.031(7) 0.035(7) 0.114(14) -0.003(8) -0.013(8) -0.004(6)
O4 0.063(9) 0.045(7) 0.027(6) -0.003(5) -0.006(6) 0.010(6)
O5 0.051(8) 0.047(7) 0.030(6) 0.001(5) -0.016(6) -0.019(6)
O6 0.030(6) 0.043(6) 0.019(5) -0.009(5) -0.002(4) -0.006(5)
O7 0.013(5) 0.077(10) 0.068(9) -0.053(8) -0.014(5) 0.016(5)
O8 0.048(8) 0.091(12) 0.027(7) 0.012(7) 0.000(6) 0.037(8)
O9 0.060(9) 0.046(8) 0.037(7) 0.012(6) 0.009(6) 0.025(7)
O10 0.028(7) 0.106(13) 0.035(7) 0.005(8) 0.001(5) 0.028(7)
O11 0.034(8) 0.156(19) 0.039(8) 0.008(10) -0.010(6) -0.032(10)
O12 0.28(3) 0.037(8) 0.023(7) 0.002(6) -0.033(12) -0.050(13)
O13 0.28(3) 0.033(8) 0.021(7) 0.002(6) -0.034(11) -0.054(13)
O14 0.039(9) 0.060(11) 0.34(4) -0.119(19) -0.015(15) 0.000(8)
O15 0.038(8) 0.148(18) 0.038(8) 0.028(10) -0.015(6) -0.025(10)
O16 0.014(7) 0.095(14) 0.38(4) -0.17(2) 0.003(13) -0.002(8)
O17 0.23(3) 0.035(8) 0.034(8) 0.002(6) -0.049(12) -0.046(12)
O18 0.034(7) 0.109(13) 0.036(7) 0.011(8) -0.024(6) -0.027(8)
O19 0.023(8) 0.060(11) 0.36(4) -0.116(19) 0.009(14) 0.001(7)
O20 0.005(8) 0.044(12) 0.014(9) -0.004(8) -0.002(7) -0.002(8)
O21 0.017(9) 0.020(9) 0.007(8) 0.002(7) 0.001(6) 0.004(7)
O22 0.004(8) 0.022(9) 0.033(11) -0.005(8) 0.006(7) 0.004(7)
O23 0.013(8) 0.019(9) 0.029(10) -0.006(8) -0.005(7) -0.002(7)
O1S 0.036(6) 0.039(6) 0.019(5) -0.016(4) -0.023(4) 0.009(5)
O2S 0.028(5) 0.019(5) 0.035(6) -0.004(4) -0.019(4) 0.008(4)
P1 0.0270(19) 0.0231(18) 0.0275(19) -0.0064(15) -0.0041(15) -0.0030(14)
P2 0.029(2) 0.0263(19) 0.038(2) -0.0022(17) -0.0141(17) 0.0007(16)
P3 0.037(2) 0.032(2) 0.028(2) -0.0026(17) -0.0065(17) -0.0047(17)
P4 0.0224(18) 0.039(2) 0.0248(19) -0.0102(16) -0.0060(15) 0.0025(16)
Si1 0.021(3) 0.025(3) 0.030(3) -0.008(2) 0.002(2) 0.000(2)

loop_
_atom_type_symbol
_atom_type_description
_atom_type_scat_dispersion_real
_atom_type_scat_dispersion_imag
_atom_type_scat_source
C C 0.0033 0.0016 'International Tables Vol C Tables 4.2.6.8 and 6.1.1.4'
H H 0.0000 0.0000 'International Tables Vol C Tables 4.2.6.8 and 6.1.1.4'
O O 0.0106 0.0060 'International Tables Vol C Tables 4.2.6.8 and 6.1.1.4'
F F 0.0171 0.0103 'International Tables Vol C Tables 4.2.6.8 and 6.1.1.4'
Si Si 0.0817 0.0704 'International Tables Vol C Tables 4.2.6.8 and 6.1.1.4'
P P 0.1023 0.0942 'International Tables Vol C Tables 4.2.6.8 and 6.1.1.4'
Mo Mo -1.6832 0.6857 'International Tables Vol C Tables 4.2.6.8 and 6.1.1.4'
Au Au -2.0133 8.8022 'International Tables Vol C Tables 4.2.6.8 and 6.1.1.4'

loop_
_geom_angle_atom_site_label_1
_geom_angle_atom_site_label_2
_geom_angle_atom_site_label_3
_geom_angle
_geom_angle_site_symmetry_1
_geom_angle_site_symmetry_3
O1 Au1 P1 176.2(3) . .
O1 Au1 Au4 47.0(3) . .
P1 Au1 Au4 130.20(11) . .
O1 Au1 Au3 45.4(3) . .
P1 Au1 Au3 138.15(11) . .
Au4 Au1 Au3 77.59(4) . .
O1 Au1 Au2 43.2(3) . .
P1 Au1 Au2 135.64(11) . .
Au4 Au1 Au2 73.86(4) . .
Au3 Au1 Au2 75.95(4) . .
O1 Au2 P2 171.3(3) . .
O1 Au2 Au1 45.6(3) . .
P2 Au2 Au1 125.89(12) . .
O1 Au3 P3 172.7(3) . .
O1 Au3 Au1 46.6(3) . .
P3 Au3 Au1 126.21(12) . .
O1 Au4 P4 168.4(3) . .
O1 Au4 Au1 47.4(3) . .
P4 Au4 Au1 121.05(11) . .
C6 C1 C2 119.4(16) . .
C6 C1 P1 120.0(13) . .
C2 C1 P1 120.4(13) . .
C3 C2 C1 117.3(18) . .
C3 C2 H2 121.3 . .
C1 C2 H2 121.4 . .
C4 C3 F1 117.0(17) . .
C4 C3 C2 125(2) . .
F1 C3 C2 118.2(19) . .
C3 C4 C5 117.7(18) . .
C3 C4 H4 121.2 . .
C5 C4 H4 121.2 . .
C6 C5 C4 119.5(19) . .
C6 C5 H5 120.3 . .
C4 C5 H5 120.3 . .
C1 C6 C5 121.3(18) . .
C1 C6 H6 119.3 . .
C5 C6 H6 119.3 . .
C8 C7 C12 120.4(14) . .
C8 C7 P1 121.7(11) . .
C12 C7 P1 117.8(12) . .
C7 C8 C9 119.6(15) . .
C7 C8 H8 120.2 . .
C9 C8 H8 120.2 . .
F2 C9 C10 119.5(15) . .
F2 C9 C8 119.4(16) . .
C10 C9 C8 121.0(15) . .
C11 C10 C9 118.7(16) . .
C11 C10 H10 120.6 . .
C9 C10 H10 120.6 . .
C10 C11 C12 122.8(16) . .
C10 C11 H11 118.6 . .
C12 C11 H11 118.6 . .
C11 C12 C7 117.3(15) . .
C11 C12 H12 121.3 . .
C7 C12 H12 121.3 . .
C18 C13 C14 120.8(14) . .
C18 C13 P1 119.6(12) . .
C14 C13 P1 119.6(13) . .
C15 C14 C13 116.5(16) . .
C15 C14 H14 121.8 . .
C13 C14 H14 121.8 . .
F3 C15 C16 119.8(16) . .
F3 C15 C14 118.1(17) . .
C16 C15 C14 122.1(15) . .
C15 C16 C17 120.5(16) . .
C15 C16 H16 119.7 . .
C17 C16 H16 119.7 . .
C16 C17 C18 119.7(17) . .
C16 C17 H17 120.2 . .
C18 C17 H17 120.2 . .
C13 C18 C17 120.3(16) . .
C13 C18 H18 119.9 . .
C17 C18 H18 119.9 . .
C20 C19 C24 120.0(17) . .
C20 C19 P2 120.8(15) . .
C24 C19 P2 119.2(13) . .
C21 C20 C19 120.1(19) . .
C21 C20 H20 120.0 . .
C19 C20 H20 120.0 . .
F4 C21 C20 123.1(19) . .
F4 C21 C22 115.5(16) . .
C20 C21 C22 121.3(19) . .
C23 C22 C21 117.1(18) . .
C23 C22 H22 121.5 . .
C21 C22 H22 121.5 . .
C24 C23 C22 120.3(19) . .
C24 C23 H23 119.8 . .
C22 C23 H23 119.8 . .
C23 C24 C19 121.1(18) . .
C23 C24 H24 119.4 . .
C19 C24 H24 119.4 . .
C26 C25 C30 118.7(17) . .
C26 C25 P2 119.0(14) . .
C30 C25 P2 122.2(14) . .
C25 C26 C27 119.1(18) . .
C25 C26 H26 120.4 . .
C27 C26 H26 120.4 . .
C28 C27 F5 117.3(17) . .
C28 C27 C26 123.6(19) . .
F5 C27 C26 118.6(17) . .
C27 C28 C29 117.7(18) . .
C27 C28 H28 121.2 . .
C29 C28 H28 121.2 . .
C30 C29 C28 120.5(19) . .
C30 C29 H29 119.7 . .
C28 C29 H29 119.7 . .
C29 C30 C25 119.8(19) . .
C29 C30 H30 120.1 . .
C25 C30 H30 120.1 . .
C36 C31 C32 118.5(17) . .
C36 C31 P2 118.9(13) . .
C32 C31 P2 122.5(14) . .
C33 C32 C31 118.5(17) . .
C33 C32 H32 120.8 . .
C31 C32 H32 120.8 . .
F6 C33 C34 120(2) . .
F6 C33 C32 116(2) . .
C34 C33 C32 123.9(18) . .
C33 C34 C35 114.6(18) . .
C33 C34 H34 122.7 . .
C35 C34 H34 122.7 . .
F6D C35 C36 116(2) . .
F6D C35 C34 119(2) . .
C36 C35 C34 124.1(19) . .
C35 C36 C31 120.0(17) . .
C35 C36 H36 120.0 . .
C31 C36 H36 120.0 . .
C38 C37 C42 115.8(16) . .
C38 C37 P3 120.5(14) . .
C42 C37 P3 123.7(13) . .
C39 C38 C37 121.0(18) . .
C39 C38 H38 119.5 . .
C37 C38 H38 119.5 . .
F7 C39 C38 120.8(18) . .
F7 C39 C40 116.4(17) . .
C38 C39 C40 122.8(18) . .
C39 C40 C41 116.7(18) . .
C39 C40 H40 121.7 . .
C41 C40 H40 121.7 . .
C42 C41 C40 121.7(19) . .
C42 C41 H41 119.1 . .
C40 C41 H41 119.1 . .
C41 C42 C37 121.8(19) . .
C41 C42 H42 119.1 . .
C37 C42 H42 119.1 . .
C48 C43 C44 120.5(18) . .
C48 C43 P3 118.9(15) . .
C44 C43 P3 120.4(15) . .
C45 C44 C43 117(2) . .
C45 C44 H44 121.6 . .
C43 C44 H44 121.6 . .
F8 C45 C44 116(2) . .
F8 C45 C46 119(2) . .
C44 C45 C46 125(2) . .
C45 C46 C47 116(2) . .
C45 C46 H46 122.1 . .
C47 C46 H46 122.1 . .
C48 C47 C46 121(2) . .
C48 C47 H47 119.5 . .
C46 C47 H47 119.5 . .
C43 C48 C47 121(2) . .
C43 C48 H48 119.5 . .
C47 C48 H48 119.5 . .
C54 C49 C50 123(2) . .
C54 C49 P3 118.9(19) . .
C50 C49 P3 117.7(14) . .
C49 C50 C51 115.1(19) . .
C49 C50 H50 122.5 . .
C51 C50 H50 122.5 . .
F9 C51 C50 119(2) . .
F9 C51 C52 118(2) . .
C50 C51 C52 123(2) . .
C53 C52 C51 118(2) . .
C53 C52 H52 120.8 . .
C51 C52 H52 120.8 . .
C52 C53 C54 120(2) . .
C52 C53 H53 120.1 . .
C54 C53 H53 120.1 . .
C49 C54 C53 120(3) . .
C49 C54 H54 119.8 . .
C53 C54 H54 119.8 . .
C60 C55 C56 118.6(17) . .
C60 C55 P4 118.2(15) . .
C56 C55 P4 123.1(15) . .
C57 C56 C55 118.5(19) . .
C57 C56 H56 120.8 . .
C55 C56 H56 120.8 . .
F10 C57 C56 116(2) . .
F10 C57 C58 122.8(18) . .
C56 C57 C58 121.3(19) . .
C59 C58 C57 119.3(18) . .
C59 C58 H58 120.4 . .
C57 C58 H58 120.4 . .
C58 C59 C60 122(2) . .
C58 C59 H59 118.9 . .
C60 C59 H59 118.9 . .
C59 C60 C55 120(2) . .
C59 C60 H60 120.0 . .
C55 C60 H60 120.0 . .
C62 C61 C66 117.8(16) . .
C62 C61 P4 122.3(13) . .
C66 C61 P4 119.6(12) . .
C63 C62 C61 120.2(16) . .
C63 C62 H62 119.9 . .
C61 C62 H62 119.9 . .
F11 C63 C62 119.4(16) . .
F11 C63 C64 119.2(17) . .
C62 C63 C64 121.2(16) . .
C65 C64 C63 117.3(16) . .
C65 C64 H64 121.4 . .
C63 C64 H64 121.4 . .
C66 C65 C64 121.0(17) . .
C66 C65 H65 119.5 . .
C64 C65 H65 119.5 . .
C65 C66 C61 122.5(16) . .
C65 C66 H66 118.8 . .
C61 C66 H66 118.8 . .
C72 C67 C68 117.7(17) . .
C72 C67 P4 118.8(13) . .
C68 C67 P4 123.4(14) . .
C69 C68 C67 120.1(19) . .
C69 C68 H68 120.0 . .
C67 C68 H68 120.0 . .
F12 C69 C68 121(2) . .
F12 C69 C70 116(2) . .
C68 C69 C70 123.0(19) . .
C71 C70 C69 116.7(18) . .
C71 C70 H70 121.6 . .
C69 C70 H70 121.6 . .
F12D C71 C70 119.2(19) . .
F12D C71 C72 116.9(19) . .
C70 C71 C72 123.7(18) . .
C71 C72 C67 118.7(17) . .
C71 C72 H72 120.7 . .
C67 C72 H72 120.7 . .
O2 Mo1 O8 101.8(9) . .
O2 Mo1 O11 105.1(10) . .
O8 Mo1 O11 97.5(7) . .
O2 Mo1 O15 98.1(9) . .
O8 Mo1 O15 157.0(9) . .
O11 Mo1 O15 88.3(6) . .
O2 Mo1 O10 96.7(9) . .
O8 Mo1 O10 87.0(5) . .
O11 Mo1 O10 156.2(9) . .
O15 Mo1 O10 79.2(6) . .
O2 Mo1 O23 159.6(9) . .
O8 Mo1 O23 98.0(8) . .
O11 Mo1 O23 67.1(8) . .
O15 Mo1 O23 63.7(8) . .
O10 Mo1 O23 89.1(8) . .
O2 Mo1 O20 156.6(9) . .
O8 Mo1 O20 65.0(8) . .
O11 Mo1 O20 96.1(9) . .
O15 Mo1 O20 92.3(8) . .
O10 Mo1 O20 64.6(7) . .
O23 Mo1 O20 41.3(6) . .
O3 Mo2 O13 103.2(10) . .
O3 Mo2 O9 102.7(9) . .
O13 Mo2 O9 96.8(7) . .
O3 Mo2 O8 97.0(7) . .
O13 Mo2 O8 157.9(10) . .
O9 Mo2 O8 87.4(5) . .
O3 Mo2 O12 99.1(10) . .
O13 Mo2 O12 87.9(7) . .
O9 Mo2 O12 156.0(10) . .
O8 Mo2 O12 80.0(7) . .
O3 Mo2 O21 158.6(8) . .
O13 Mo2 O21 64.5(10) . .
O9 Mo2 O21 96.4(7) . .
O8 Mo2 O21 93.5(7) . .
O12 Mo2 O21 64.4(8) . .
O3 Mo2 O20 154.5(7) . .
O13 Mo2 O20 100.9(10) . .
O9 Mo2 O20 66.2(7) . .
O8 Mo2 O20 60.9(7) . .
O12 Mo2 O20 89.8(10) . .
O21 Mo2 O20 44.8(6) . .
O4 Mo3 O14 106.0(12) . .
O4 Mo3 O10 102.2(7) . .
O14 Mo3 O10 94.2(9) . .
O4 Mo3 O9 97.8(7) . .
O14 Mo3 O9 154.6(11) . .
O10 Mo3 O9 89.1(6) . .
O4 Mo3 O19 98.7(11) . 2_655
O14 Mo3 O19 89.5(7) . 2_655
O10 Mo3 O19 156.8(12) . 2_655
O9 Mo3 O19 78.2(7) . 2_655
O4 Mo3 O22 155.0(7) . .
O14 Mo3 O22 62.9(10) . .
O10 Mo3 O22 101.0(7) . .
O9 Mo3 O22 91.7(7) . .
O19 Mo3 O22 60.7(10) 2_655 .
O4 Mo3 O20 156.1(7) . .
O14 Mo3 O20 95.1(12) . .
O10 Mo3 O20 64.4(7) . .
O9 Mo3 O20 63.8(6) . .
O19 Mo3 O20 92.5(12) 2_655 .
O22 Mo3 O20 47.0(7) . .
O5 Mo4 O19 103.3(12) . .
O5 Mo4 O18 103.4(7) . .
O19 Mo4 O18 97.1(9) . .
O5 Mo4 O11 99.1(7) . .
O19 Mo4 O11 154.4(11) . .
O18 Mo4 O11 89.4(6) . .
O5 Mo4 O16 96.6(11) . .
O19 Mo4 O16 86.5(7) . .
O18 Mo4 O16 158.1(11) . .
O11 Mo4 O16 78.7(9) . .
O5 Mo4 O22 154.4(7) . 2_655
O19 Mo4 O22 62.4(11) . 2_655
O18 Mo4 O22 99.5(7) . 2_655
O11 Mo4 O22 92.2(8) . 2_655
O16 Mo4 O22 63.1(9) . 2_655
O6 Mo5 O12 102.5(9) . .
O6 Mo5 O16 101.2(11) . .
O12 Mo5 O16 100.3(11) . .
O6 Mo5 O14 99.7(10) . 2_655
O12 Mo5 O14 153.3(12) . 2_655
O16 Mo5 O14 89.6(8) . 2_655
O6 Mo5 O17 97.3(7) . 2_655
O12 Mo5 O17 87.4(7) . 2_655
O16 Mo5 O17 157.9(10) . 2_655
O14 Mo5 O17 75.3(9) 2_655 2_655
O6 Mo5 O22 154.0(6) . 2_655
O12 Mo5 O22 101.9(10) . 2_655
O16 Mo5 O22 65.4(9) . 2_655
O14 Mo5 O22 59.8(9) 2_655 2_655
O17 Mo5 O22 92.8(8) 2_655 2_655
O6 Mo5 O21 153.3(6) . .
O12 Mo5 O21 63.1(8) . .
O16 Mo5 O21 103.4(11) . .
O14 Mo5 O21 90.6(11) 2_655 .
O17 Mo5 O21 61.5(7) 2_655 .
O22 Mo5 O21 50.3(6) 2_655 .
O7 Mo6 O17 103.1(10) . .
O7 Mo6 O15 101.1(8) . .
O17 Mo6 O15 97.0(8) . .
O7 Mo6 O13 98.2(9) . 2_655
O17 Mo6 O13 89.7(6) . 2_655
O15 Mo6 O13 157.5(10) . 2_655
O7 Mo6 O18 98.6(7) . .
O17 Mo6 O18 156.4(8) . .
O15 Mo6 O18 87.8(6) . .
O13 Mo6 O18 78.0(6) 2_655 .
O7 Mo6 O21 156.7(7) . 2_655
O17 Mo6 O21 67.6(8) . 2_655
O15 Mo6 O21 101.2(8) . 2_655
O13 Mo6 O21 61.6(9) 2_655 2_655
O18 Mo6 O21 88.8(7) . 2_655
O7 Mo6 O23 157.1(7) . .
O17 Mo6 O23 96.1(10) . .
O15 Mo6 O23 63.7(8) . .
O13 Mo6 O23 94.4(9) 2_655 .
O18 Mo6 O23 65.4(6) . .
O21 Mo6 O23 44.6(6) 2_655 .
Au2 O1 Au3 123.5(5) . .
Au2 O1 Au4 116.1(5) . .
Au3 O1 Au4 120.2(5) . .
Au2 O1 Au1 91.2(4) . .
Au3 O1 Au1 88.0(4) . .
Au4 O1 Au1 85.6(4) . .
Mo1 O8 Mo2 138.6(11) . .
Mo2 O9 Mo3 137.7(9) . .
Mo3 O10 Mo1 136.3(10) . .
Mo1 O11 Mo4 138.5(11) . .
Mo5 O12 Mo2 138.0(12) . .
Mo2 O13 Mo6 135.3(15) . 2_655
Mo3 O14 Mo5 139.0(14) . 2_655
Mo6 O15 Mo1 136.0(13) . .
Mo5 O16 Mo4 134.8(15) . .
Mo6 O17 Mo5 136.2(10) . 2_655
Mo4 O18 Mo6 137.6(7) . .
Mo4 O19 Mo3 138.8(18) . 2_655
Si1 O20 O23 58.4(9) . .
Si1 O20 O21 57.6(9) . .
O23 O20 O21 99.6(13) . .
Si1 O20 Mo1 126.4(10) . .
O23 O20 Mo1 68.4(10) . .
O21 O20 Mo1 131.5(11) . .
Si1 O20 Mo2 121.4(10) . .
O23 O20 Mo2 140.7(12) . .
O21 O20 Mo2 64.0(8) . .
Mo1 O20 Mo2 95.2(7) . .
Si1 O20 Mo3 119.5(10) . .
O23 O20 Mo3 123.6(11) . .
O21 O20 Mo3 127.5(11) . .
Mo1 O20 Mo3 94.3(7) . .
Mo2 O20 Mo3 91.9(6) . .
Si1 O21 O20 53.2(7) . .
Si1 O21 O23 53.8(8) . 2_655
O20 O21 O23 94.0(12) . 2_655
Si1 O21 Mo2 124.2(9) . .
O20 O21 Mo2 71.2(8) . .
O23 O21 Mo2 136.1(11) 2_655 .
Si1 O21 Mo6 123.9(10) . 2_655
O20 O21 Mo6 144.9(11) . 2_655
O23 O21 Mo6 70.3(8) 2_655 2_655
Mo2 O21 Mo6 98.1(7) . 2_655
Si1 O21 Mo5 114.6(8) . .
O20 O21 Mo5 119.2(11) . .
O23 O21 Mo5 127.7(11) 2_655 .
Mo2 O21 Mo5 94.4(6) . .
Mo6 O21 Mo5 94.4(6) 2_655 .
Si1 O22 Mo3 121.2(10) . .
Si1 O22 Mo4 120.1(10) . 2_655
Mo3 O22 Mo4 98.1(7) . 2_655
Si1 O22 Mo5 118.2(9) . 2_655
Mo3 O22 Mo5 97.3(7) . 2_655
Mo4 O22 Mo5 96.8(7) 2_655 2_655
Si1 O23 O20 57.8(10) . .
Si1 O23 O21 57.7(8) . 2_655
O20 O23 O21 99.1(13) . 2_655
Si1 O23 Mo1 127.7(10) . .
O20 O23 Mo1 70.3(10) . .
O21 O23 Mo1 144.3(12) 2_655 .
Si1 O23 Mo6 122.6(10) . .
O20 O23 Mo6 132.3(12) . .
O21 O23 Mo6 65.1(8) 2_655 .
Mo1 O23 Mo6 96.2(7) . .
C1 P1 C7 104.6(7) . .
C1 P1 C13 106.3(7) . .
C7 P1 C13 109.3(7) . .
C1 P1 Au1 115.0(6) . .
C7 P1 Au1 109.7(5) . .
C13 P1 Au1 111.6(5) . .
C31 P2 C25 107.7(9) . .
C31 P2 C19 105.6(7) . .
C25 P2 C19 108.7(8) . .
C31 P2 Au2 109.5(5) . .
C25 P2 Au2 108.0(6) . .
C19 P2 Au2 116.9(6) . .
C37 P3 C43 104.4(9) . .
C37 P3 C49 108.7(9) . .
C43 P3 C49 106.2(9) . .
C37 P3 Au3 109.2(6) . .
C43 P3 Au3 116.2(6) . .
C49 P3 Au3 111.6(6) . .
C67 P4 C61 103.5(8) . .
C67 P4 C55 108.9(8) . .
C61 P4 C55 105.9(8) . .
C67 P4 Au4 109.4(6) . .
C61 P4 Au4 118.6(5) . .
C55 P4 Au4 110.0(5) . .
O20 Si1 O20 179.998(3) . 2_655
O20 Si1 O23 63.8(10) . .
O20 Si1 O23 116.2(10) 2_655 .
O20 Si1 O23 116.2(10) . 2_655
O20 Si1 O23 63.8(10) 2_655 2_655
O23 Si1 O23 180.0(5) . 2_655
O20 Si1 O21 110.8(9) . 2_655
O20 Si1 O21 69.2(9) 2_655 2_655
O23 Si1 O21 68.5(9) . 2_655
O23 Si1 O21 111.5(9) 2_655 2_655
O20 Si1 O21 69.2(9) . .
O20 Si1 O21 110.8(9) 2_655 .
O23 Si1 O21 111.5(9) . .
O23 Si1 O21 68.5(9) 2_655 .
O21 Si1 O21 179.998(2) 2_655 .
O20 Si1 O22 72.0(10) . .
O20 Si1 O22 108.0(10) 2_655 .
O23 Si1 O22 105.6(10) . .
O23 Si1 O22 74.4(10) 2_655 .
O21 Si1 O22 76.2(8) 2_655 .
O21 Si1 O22 103.8(8) . .
O20 Si1 O22 108.0(10) . 2_655
O20 Si1 O22 72.0(10) 2_655 2_655
O23 Si1 O22 74.4(10) . 2_655
O23 Si1 O22 105.5(10) 2_655 2_655
O21 Si1 O22 103.8(8) 2_655 2_655
O21 Si1 O22 76.2(8) . 2_655
O22 Si1 O22 179.998(2) . 2_655

loop_
_geom_bond_atom_site_label_1
_geom_bond_atom_site_label_2
_geom_bond_distance
_geom_bond_site_symmetry_2
Au1 O1 2.137(11) .
Au1 P1 2.223(4) .
Au1 Au4 2.8930(10) .
Au1 Au3 2.9414(10) .
Au1 Au2 2.9899(10) .
Au2 O1 2.047(11) .
Au2 P2 2.218(4) .
Au3 O1 2.097(10) .
Au3 P3 2.213(4) .
Au4 O1 2.121(10) .
Au4 P4 2.210(4) .
C1 C6 1.37(2) .
C1 C2 1.40(2) .
C1 P1 1.800(15) .
C2 C3 1.39(2) .
C2 H2 0.9500 .
C3 C4 1.34(3) .
C3 F1 1.38(2) .
C4 C5 1.40(3) .
C4 H4 0.9500 .
C5 C6 1.40(3) .
C5 H5 0.9500 .
C6 H6 0.9500 .
C7 C8 1.37(2) .
C7 C12 1.42(2) .
C7 P1 1.829(15) .
C8 C9 1.39(2) .
C8 H8 0.9500 .
C9 F2 1.340(19) .
C9 C10 1.38(3) .
C10 C11 1.36(3) .
C10 H10 0.9500 .
C11 C12 1.39(3) .
C11 H11 0.9500 .
C12 H12 0.9500 .
C13 C18 1.38(2) .
C13 C14 1.42(2) .
C13 P1 1.835(15) .
C14 C15 1.40(3) .
C14 H14 0.9500 .
C15 F3 1.362(19) .
C15 C16 1.37(3) .
C16 C17 1.37(3) .
C16 H16 0.9500 .
C17 C18 1.39(2) .
C17 H17 0.9500 .
C18 H18 0.9500 .
C19 C20 1.37(3) .
C19 C24 1.39(3) .
C19 P2 1.827(17) .
C20 C21 1.36(3) .
C20 H20 0.9500 .
C21 F4 1.36(2) .
C21 C22 1.42(3) .
C22 C23 1.40(3) .
C22 H22 0.9500 .
C23 C24 1.36(3) .
C23 H23 0.9500 .
C24 H24 0.9500 .
C25 C26 1.37(2) .
C25 C30 1.43(3) .
C25 P2 1.814(19) .
C26 C27 1.39(2) .
C26 H26 0.9500 .
C27 C28 1.34(3) .
C27 F5 1.37(2) .
C28 C29 1.41(3) .
C28 H28 0.9500 .
C29 C30 1.37(3) .
C29 H29 0.9500 .
C30 H30 0.9500 .
C31 C36 1.41(2) .
C31 C32 1.43(2) .
C31 P2 1.801(18) .
C32 C33 1.40(3) .
C32 H32 0.9500 .
C33 F6 1.34(3) .
C33 C34 1.40(3) .
C34 C35 1.42(3) .
C34 H34 0.9500 .
C35 F6D 1.34(3) .
C35 C36 1.35(3) .
C36 H36 0.9500 .
C37 C38 1.41(2) .
C37 C42 1.42(2) .
C37 P3 1.795(17) .
C38 C39 1.35(2) .
C38 H38 0.9500 .
C39 F7 1.35(2) .
C39 C40 1.39(3) .
C40 C41 1.39(3) .
C40 H40 0.9500 .
C41 C42 1.35(3) .
C41 H41 0.9500 .
C42 H42 0.9500 .
C43 C48 1.39(3) .
C43 C44 1.41(3) .
C43 P3 1.804(19) .
C44 C45 1.39(3) .
C44 H44 0.9500 .
C45 F8 1.36(3) .
C45 C46 1.40(4) .
C46 C47 1.42(3) .
C46 H46 0.9500 .
C47 C48 1.38(3) .
C47 H47 0.9500 .
C48 H48 0.9500 .
C49 C54 1.32(3) .
C49 C50 1.39(3) .
C49 P3 1.86(2) .
C50 C51 1.40(3) .
C50 H50 0.9500 .
C51 F9 1.37(3) .
C51 C52 1.40(3) .
C52 C53 1.35(4) .
C52 H52 0.9500 .
C53 C54 1.40(3) .
C53 H53 0.9500 .
C54 H54 0.9500 .
C55 C60 1.41(3) .
C55 C56 1.41(3) .
C55 P4 1.827(17) .
C56 C57 1.38(3) .
C56 H56 0.9500 .
C57 F10 1.35(3) .
C57 C58 1.40(3) .
C58 C59 1.34(3) .
C58 H58 0.9500 .
C59 C60 1.36(3) .
C59 H59 0.9500 .
C60 H60 0.9500 .
C61 C62 1.39(2) .
C61 C66 1.41(2) .
C61 P4 1.802(17) .
C62 C63 1.39(3) .
C62 H62 0.9500 .
C63 F11 1.364(19) .
C63 C64 1.42(3) .
C64 C65 1.39(3) .
C64 H64 0.9500 .
C65 C66 1.35(2) .
C65 H65 0.9500 .
C66 H66 0.9500 .
C67 C72 1.42(2) .
C67 C68 1.44(2) .
C67 P4 1.798(17) .
C68 C69 1.37(3) .
C68 H68 0.9500 .
C69 F12 1.35(3) .
C69 C70 1.40(3) .
C70 C71 1.38(3) .
C70 H70 0.9500 .
C71 F12D 1.31(3) .
C71 C72 1.40(3) .
C72 H72 0.9500 .
Mo1 O2 1.654(13) .
Mo1 O8 1.805(13) .
Mo1 O11 1.810(15) .
Mo1 O15 2.002(15) .
Mo1 O10 2.031(14) .
Mo1 O23 2.341(18) .
Mo1 O20 2.37(2) .
Mo2 O3 1.664(14) .
Mo2 O13 1.805(16) .
Mo2 O9 1.845(13) .
Mo2 O8 2.006(15) .
Mo2 O12 2.011(14) .
Mo2 O21 2.332(19) .
Mo2 O20 2.457(17) .
Mo3 O4 1.677(14) .
Mo3 O14 1.791(17) .
Mo3 O10 1.815(17) .
Mo3 O9 1.974(14) .
Mo3 O19 1.997(16) 2_655
Mo3 O22 2.33(2) .
Mo3 O20 2.498(18) .
Mo4 O5 1.654(12) .
Mo4 O19 1.79(2) .
Mo4 O18 1.794(15) .
Mo4 O11 1.988(17) .
Mo4 O16 2.025(15) .
Mo4 O22 2.364(19) 2_655
Mo5 O6 1.662(10) .
Mo5 O12 1.79(2) .
Mo5 O16 1.81(2) .
Mo5 O14 1.984(19) 2_655
Mo5 O17 2.031(17) 2_655
Mo5 O22 2.377(17) 2_655
Mo5 O21 2.505(16) .
Mo6 O7 1.660(11) .
Mo6 O17 1.806(14) .
Mo6 O15 1.834(18) .
Mo6 O13 2.015(17) 2_655
Mo6 O18 2.022(13) .
Mo6 O21 2.346(18) 2_655
Mo6 O23 2.436(18) .
O13 Mo6 2.015(18) 2_655
O14 Mo5 1.984(19) 2_655
O17 Mo5 2.031(17) 2_655
O19 Mo3 1.997(16) 2_655
O20 Si1 1.567(19) .
O20 O23 1.66(2) .
O20 O21 1.83(3) .
O21 Si1 1.652(17) .
O21 O23 1.82(3) 2_655
O21 Mo6 2.346(18) 2_655
O22 Si1 1.72(2) .
O22 Mo4 2.364(19) 2_655
O22 Mo5 2.377(17) 2_655
O23 Si1 1.576(19) .
O23 O21 1.82(3) 2_655
Si1 O20 1.567(19) 2_655
Si1 O23 1.576(19) 2_655
Si1 O21 1.652(17) 2_655
Si1 O22 1.72(2) 2_655
